data_4027528
loop_
_publ_author_name
'Xiaofang Li'
'Bin Liu'
'Xin Xu'
'Piotr J. Chmielewski'

_publ_section_title
;
 DDQ-Supported Alkoxylation of 2-Aza-21-carbaporphyrin and Noncatalyzed
 Transetherification of Its 3,21-Dialkoxy Derivatives
;
_journal_name_full 'Journal of Organic Chemistry'
_journal_page_first 8206
_journal_page_last 8219
_journal_paper_doi 10.1021/jo301573e
_journal_volume 77
_journal_year 2012
_chemical_formula_moiety 'C50 H42 N4 O3, 0.24(C2 H2 Cl6), 1.51(C H Cl3)'
_chemical_formula_sum 'C52 H44 Cl6 N4 O3'
_chemical_formula_weight 985.61
_chemical_name_systematic
; 
 ? 
;
_space_group_IT_number 14
_symmetry_cell_setting monoclinic
_symmetry_space_group_name_Hall '-P 2ybc'
_symmetry_space_group_name_H-M 'P 1 21/c 1'
_atom_sites_solution_hydrogens geom
_atom_sites_solution_primary direct
_atom_sites_solution_secondary difmap
_audit_creation_method SHELXL-97
_cell_angle_alpha 90.00
_cell_angle_beta 92.946(5)
_cell_angle_gamma 90.00
_cell_formula_units_Z 4
_cell_length_a 12.5499(7)
_cell_length_b 29.4010(15)
_cell_length_c 12.8567(7)
_cell_measurement_reflns_used 5260
_cell_measurement_temperature 100(2)
_cell_measurement_theta_max 36.7441
_cell_measurement_theta_min 3.0293
_cell_volume 4737.6(4)
_computing_cell_refinement
;
CrysAlis RED, Oxford Diffraction Ltd.,
Version 1.171.33.66 (release 28-04-2010 CrysAlis171 .NET)
(compiled Apr 28 2010,14:27:37)
;
_computing_data_collection
;
CrysAlis CCD, Oxford Diffraction Ltd.,
Version 1.171.33.66 (release 28-04-2010 CrysAlis171 .NET)
(compiled Apr 28 2010,14:27:37)
;
_computing_data_reduction
;
CrysAlis RED, Oxford Diffraction Ltd.,
Version 1.171.33.66 (release 28-04-2010 CrysAlis171 .NET)
(compiled Apr 28 2010,14:27:37)
;
_computing_structure_refinement 'SHELXL-97 (Sheldrick, 1997)'
_computing_structure_solution 'SHELXS-97 (Sheldrick, 1990)'
_diffrn_ambient_temperature 100(2)
_diffrn_measured_fraction_theta_full 0.999
_diffrn_measured_fraction_theta_max 0.999
_diffrn_measurement_device_type 'Xcalibur, Sapphire2, large Be window'
_diffrn_measurement_method '\w scans'
_diffrn_radiation_monochromator graphite
_diffrn_radiation_source 'fine-focus sealed tube'
_diffrn_radiation_type MoK\a
_diffrn_radiation_wavelength 0.71073
_diffrn_reflns_av_R_equivalents 0.1180
_diffrn_reflns_av_sigmaI/netI 0.1856
_diffrn_reflns_limit_h_max 16
_diffrn_reflns_limit_h_min -15
_diffrn_reflns_limit_k_max 37
_diffrn_reflns_limit_k_min -35
_diffrn_reflns_limit_l_max 16
_diffrn_reflns_limit_l_min -16
_diffrn_reflns_number 35266
_diffrn_reflns_theta_full 27.00
_diffrn_reflns_theta_max 27.00
_diffrn_reflns_theta_min 3.04
_exptl_absorpt_coefficient_mu 0.411
_exptl_absorpt_correction_type none
_exptl_crystal_colour green
_exptl_crystal_density_diffrn 1.382
_exptl_crystal_description block
_exptl_crystal_F_000 2040
_exptl_crystal_size_max 0.21
_exptl_crystal_size_mid 0.18
_exptl_crystal_size_min 0.12
_refine_diff_density_max 0.442
_refine_diff_density_min -0.436
_refine_diff_density_rms 0.057
_refine_ls_extinction_method none
_refine_ls_goodness_of_fit_ref 0.732
_refine_ls_hydrogen_treatment constr
_refine_ls_matrix_type full
_refine_ls_number_parameters 628
_refine_ls_number_reflns 10330
_refine_ls_number_restraints 18
_refine_ls_restrained_S_all 0.734
_refine_ls_R_factor_all 0.1874
_refine_ls_R_factor_gt 0.0595
_refine_ls_shift/su_max 0.000
_refine_ls_shift/su_mean 0.000
_refine_ls_structure_factor_coef Fsqd
_refine_ls_weighting_details 'calc w=1/[\s^2^(Fo^2^)+(0.0882P)^2^+0.0000P] where P=(Fo^2^+2Fc^2^)/3'
_refine_ls_weighting_scheme calc
_refine_ls_wR_factor_gt 0.1314
_refine_ls_wR_factor_ref 0.1648
_reflns_number_gt 3795
_reflns_number_total 10330
_reflns_threshold_expression >2sigma(I)
_cod_data_source_file jo301573e_si_005.cif
_cod_data_source_block chin8bf4
_cod_database_code 4027528

loop_
_symmetry_equiv_pos_as_xyz
'x, y, z'
'-x, y+1/2, -z+1/2'
'-x, -y, -z'
'x, -y-1/2, z-1/2'

loop_
_atom_site_label
_atom_site_type_symbol
_atom_site_fract_x
_atom_site_fract_y
_atom_site_fract_z
_atom_site_U_iso_or_equiv
_atom_site_adp_type
_atom_site_occupancy
_atom_site_symmetry_multiplicity
_atom_site_calc_flag
_atom_site_refinement_flags
_atom_site_disorder_assembly
_atom_site_disorder_group
C1 C 0.1216(3) 0.03131(13) 0.3238(3) 0.0365(8) Uani 1 1 d U A .
N2 N 0.1027(3) -0.01352(12) 0.3091(3) 0.0456(8) Uani 1 1 d U . .
C3 C 0.1663(3) -0.03880(14) 0.3870(3) 0.0376(11) Uani 1 1 d . A .
C4 C 0.2232(3) -0.00825(12) 0.4544(3) 0.0280(9) Uani 1 1 d . . .
C5 C 0.2891(3) -0.01803(11) 0.5400(3) 0.0288(9) Uani 1 1 d . A .
C6 C 0.3475(3) 0.01523(12) 0.6037(3) 0.0264(9) Uani 1 1 d . . .
C7 C 0.4017(3) 0.00746(12) 0.7013(3) 0.0307(9) Uani 1 1 d . A .
H7A H 0.4047 -0.0207 0.7377 0.037 Uiso 1 1 calc R . .
C8 C 0.4493(3) 0.04717(12) 0.7348(3) 0.0302(9) Uani 1 1 d . . .
H8A H 0.4918 0.0513 0.7974 0.036 Uiso 1 1 calc R A .
C9 C 0.4235(3) 0.08109(12) 0.6587(3) 0.0262(9) Uani 1 1 d . A .
C10 C 0.4541(3) 0.12780(12) 0.6581(3) 0.0278(9) Uani 1 1 d . . .
C11 C 0.4132(3) 0.16123(12) 0.5882(3) 0.0248(8) Uani 1 1 d . A .
C12 C 0.4519(3) 0.20782(12) 0.5878(3) 0.0286(9) Uani 1 1 d . . .
H12A H 0.5095 0.2201 0.6297 0.034 Uiso 1 1 calc R A .
C13 C 0.3898(3) 0.23007(12) 0.5164(3) 0.0293(9) Uani 1 1 d . A .
H13A H 0.3947 0.2613 0.4987 0.035 Uiso 1 1 calc R . .
C14 C 0.3139(3) 0.19757(11) 0.4713(3) 0.0248(8) Uani 1 1 d . . .
C15 C 0.2342(3) 0.20996(12) 0.3926(3) 0.0269(9) Uani 1 1 d . A .
C16 C 0.1680(3) 0.18052(12) 0.3346(3) 0.0291(9) Uani 1 1 d . . .
C17 C 0.0816(3) 0.19027(13) 0.2608(3) 0.0312(9) Uani 1 1 d . A .
H17A H 0.0579 0.2198 0.2403 0.037 Uiso 1 1 calc R . .
C18 C 0.0392(3) 0.15034(13) 0.2249(3) 0.0343(10) Uani 1 1 d . . .
H18A H -0.0186 0.1473 0.1748 0.041 Uiso 1 1 calc R A .
C19 C 0.0966(3) 0.11332(12) 0.2756(3) 0.0310(9) Uani 1 1 d . A .
C20 C 0.0742(3) 0.06670(13) 0.2624(3) 0.0298(9) Uani 1 1 d . . .
C21 C 0.2007(3) 0.03877(12) 0.4136(3) 0.0250(8) Uani 1 1 d . A .
N22 N 0.3621(2) 0.06067(9) 0.5825(2) 0.0274(7) Uani 1 1 d . A .
H22A H 0.3350 0.0746 0.5267 0.033 Uiso 1 1 calc R . .
N23 N 0.3310(2) 0.15570(9) 0.5142(2) 0.0241(7) Uani 1 1 d . A .
N24 N 0.1729(2) 0.13399(10) 0.3390(2) 0.0324(8) Uani 1 1 d . A .
H24A H 0.2202 0.1190 0.3785 0.039 Uiso 1 1 calc R . .
O1 O 0.29536(19) 0.06106(8) 0.38224(18) 0.0306(6) Uani 1 1 d . . .
C31 C 0.3464(4) 0.04097(15) 0.2954(3) 0.0568(13) Uani 1 1 d . A .
H31A H 0.4099 0.0587 0.2803 0.085 Uiso 1 1 calc R . .
H31B H 0.2966 0.0409 0.2341 0.085 Uiso 1 1 calc R . .
H31C H 0.3674 0.0097 0.3128 0.085 Uiso 1 1 calc R . .
O2 O 0.16570(18) 0.07011(8) 0.48839(18) 0.0282(6) Uani 1 1 d . . .
C32 C 0.0709(3) 0.05736(13) 0.5378(3) 0.0362(10) Uani 1 1 d . A .
H32A H 0.0527 0.0809 0.5878 0.054 Uiso 1 1 calc R . .
H32B H 0.0827 0.0284 0.5745 0.054 Uiso 1 1 calc R . .
H32C H 0.0122 0.0540 0.4851 0.054 Uiso 1 1 calc R . .
O3 O 0.1590(3) -0.07830(13) 0.3747(3) 0.0371(13) Uani 0.706(6) 1 d P . .
O3A O 0.0689(6) -0.0451(3) 0.2573(6) 0.024(3) Uiso 0.294(6) 1 d P A 4
C51 C 0.3061(3) -0.06626(12) 0.5742(3) 0.0278(9) Uani 1 1 d . . .
C52 C 0.4066(3) -0.08574(12) 0.5738(3) 0.0337(10) Uani 1 1 d . A .
H52A H 0.4640 -0.0684 0.5493 0.040 Uiso 1 1 calc R . .
C53 C 0.4258(3) -0.12993(13) 0.6083(3) 0.0366(10) Uani 1 1 d . . .
H53A H 0.4954 -0.1425 0.6069 0.044 Uiso 1 1 calc R A .
C54 C 0.3424(4) -0.15564(13) 0.6450(3) 0.0406(11) Uani 1 1 d . A .
C55 C 0.2420(3) -0.13670(13) 0.6444(3) 0.0410(11) Uani 1 1 d . . .
H55A H 0.1846 -0.1542 0.6685 0.049 Uiso 1 1 calc R A .
C56 C 0.2227(3) -0.09260(12) 0.6092(3) 0.0368(10) Uani 1 1 d . A .
H56A H 0.1526 -0.0804 0.6090 0.044 Uiso 1 1 calc R . .
C57 C 0.3639(4) -0.20326(13) 0.6863(4) 0.0600(14) Uani 1 1 d . . .
H57A H 0.2973 -0.2166 0.7088 0.090 Uiso 1 1 calc R A .
H57B H 0.4161 -0.2019 0.7456 0.090 Uiso 1 1 calc R . .
H57C H 0.3922 -0.2221 0.6312 0.090 Uiso 1 1 calc R . .
C101 C 0.5388(3) 0.14052(11) 0.7387(3) 0.0266(9) Uani 1 1 d . A .
C102 C 0.5221(3) 0.17240(12) 0.8162(3) 0.0307(9) Uani 1 1 d . . .
H10D H 0.4556 0.1878 0.8172 0.037 Uiso 1 1 calc R A .
C103 C 0.6013(3) 0.18181(13) 0.8919(3) 0.0368(10) Uani 1 1 d . A .
H10A H 0.5881 0.2038 0.9438 0.044 Uiso 1 1 calc R . .
C104 C 0.6995(3) 0.16013(13) 0.8942(3) 0.0353(10) Uani 1 1 d . . .
C105 C 0.7165(3) 0.12910(13) 0.8153(3) 0.0377(10) Uani 1 1 d . A .
H10B H 0.7838 0.1145 0.8136 0.045 Uiso 1 1 calc R . .
C106 C 0.6382(3) 0.11888(12) 0.7390(3) 0.0331(9) Uani 1 1 d . . .
H10C H 0.6520 0.0971 0.6867 0.040 Uiso 1 1 calc R A .
C107 C 0.7858(3) 0.17022(15) 0.9781(3) 0.0524(12) Uani 1 1 d . A .
H10E H 0.7594 0.1927 1.0268 0.079 Uiso 1 1 calc R . .
H10F H 0.8490 0.1823 0.9459 0.079 Uiso 1 1 calc R . .
H10G H 0.8047 0.1422 1.0159 0.079 Uiso 1 1 calc R . .
C151 C 0.2167(3) 0.25946(12) 0.3718(3) 0.0244(8) Uani 1 1 d . . .
C152 C 0.1827(3) 0.28794(13) 0.4496(3) 0.0356(10) Uani 1 1 d . A .
H15B H 0.1718 0.2760 0.5169 0.043 Uiso 1 1 calc R . .
C153 C 0.1644(3) 0.33379(13) 0.4297(3) 0.0397(10) Uani 1 1 d . . .
H15D H 0.1413 0.3527 0.4840 0.048 Uiso 1 1 calc R A .
C154 C 0.1791(3) 0.35259(12) 0.3324(3) 0.0358(10) Uani 1 1 d . A .
C155 C 0.2121(3) 0.32391(13) 0.2550(3) 0.0344(10) Uani 1 1 d . . .
H15C H 0.2220 0.3358 0.1875 0.041 Uiso 1 1 calc R A .
C156 C 0.2311(3) 0.27801(12) 0.2743(3) 0.0294(9) Uani 1 1 d . A .
H15A H 0.2543 0.2591 0.2200 0.035 Uiso 1 1 calc R . .
C157 C 0.1566(4) 0.40213(13) 0.3113(4) 0.0527(12) Uani 1 1 d . . .
H15E H 0.1719 0.4093 0.2392 0.079 Uiso 1 1 calc R A .
H15F H 0.2019 0.4208 0.3588 0.079 Uiso 1 1 calc R . .
H15G H 0.0814 0.4086 0.3224 0.079 Uiso 1 1 calc R . .
C201 C -0.0051(3) 0.05393(12) 0.1766(3) 0.0305(9) Uani 1 1 d . A .
C202 C 0.0133(3) 0.06440(12) 0.0747(3) 0.0335(10) Uani 1 1 d . . .
H20B H 0.0778 0.0792 0.0592 0.040 Uiso 1 1 calc R A .
C203 C -0.0607(3) 0.05368(12) -0.0060(3) 0.0345(10) Uani 1 1 d . A .
H20A H -0.0461 0.0610 -0.0758 0.041 Uiso 1 1 calc R . .
C204 C -0.1554(3) 0.03236(12) 0.0153(3) 0.0300(9) Uani 1 1 d . . .
C205 C -0.1738(3) 0.02109(12) 0.1179(3) 0.0295(9) Uani 1 1 d . A .
H20D H -0.2382 0.0062 0.1334 0.035 Uiso 1 1 calc R . .
C206 C -0.0997(3) 0.03130(12) 0.1971(3) 0.0327(9) Uani 1 1 d . . .
H20C H -0.1131 0.0229 0.2666 0.039 Uiso 1 1 calc R A .
C207 C -0.2353(3) 0.02003(13) -0.0718(3) 0.0421(11) Uani 1 1 d . A .
H20E H -0.2093 0.0305 -0.1382 0.063 Uiso 1 1 calc R . .
H20F H -0.3038 0.0346 -0.0598 0.063 Uiso 1 1 calc R . .
H20G H -0.2447 -0.0131 -0.0738 0.063 Uiso 1 1 calc R . .
C1C C 0.1240(4) 0.81887(18) 0.3846(4) 0.0664(14) Uani 1 1 d . . .
H1CA H 0.1423 0.8520 0.3881 0.080 Uiso 1 1 calc R . .
Cl1C Cl 0.24138(11) 0.78786(5) 0.40733(11) 0.0776(4) Uani 1 1 d . . .
Cl2C Cl 0.06661(12) 0.80734(6) 0.26056(13) 0.1021(6) Uani 1 1 d . . .
Cl3C Cl 0.03142(13) 0.80765(7) 0.47828(14) 0.1180(7) Uani 1 1 d . . .
C1S C 0.4889(7) 0.5889(3) 0.4783(7) 0.039(2) Uani 0.487(3) 1 d PU B 1
H1SA H 0.4515 0.5976 0.5421 0.047 Uiso 0.487(3) 1 calc PR B 1
Cl1S Cl 0.4124(8) 0.6059(3) 0.3709(8) 0.072(2) Uani 0.487(3) 1 d PU B 1
Cl2S Cl 0.50194(18) 0.52913(7) 0.47575(18) 0.0506(8) Uani 0.487(3) 1 d PU . 1
Cl3S Cl 0.6179(3) 0.61276(15) 0.4864(3) 0.0762(11) Uani 0.487(3) 1 d PU B 1
C2S C 0.5526(8) 0.6261(3) 0.4302(6) 0.048(2) Uani 0.513(3) 1 d PU B -2
H2SA H 0.5380 0.6497 0.4836 0.058 Uiso 0.513(3) 1 calc PR B -2
Cl4S Cl 0.6208(2) 0.65046(8) 0.33799(19) 0.0723(10) Uani 0.513(3) 1 d PU B -2
Cl5S Cl 0.6231(3) 0.58035(14) 0.4943(3) 0.0900(12) Uani 0.513(3) 1 d PU B -2
Cl6S Cl 0.4289(7) 0.6037(3) 0.3821(7) 0.078(3) Uani 0.513(3) 1 d PU B -2

loop_
_atom_site_aniso_label
_atom_site_aniso_U_11
_atom_site_aniso_U_22
_atom_site_aniso_U_33
_atom_site_aniso_U_23
_atom_site_aniso_U_13
_atom_site_aniso_U_12
C1 0.0343(19) 0.0357(19) 0.0402(19) -0.0097(16) 0.0090(16) -0.0121(16)
N2 0.0430(18) 0.0466(18) 0.0481(18) -0.0122(16) 0.0112(15) -0.0148(16)
C3 0.035(3) 0.018(2) 0.061(3) -0.013(2) 0.025(2) -0.0109(19)
C4 0.024(2) 0.025(2) 0.036(2) -0.0037(17) 0.0068(18) -0.0009(17)
C5 0.024(2) 0.022(2) 0.041(2) -0.0035(17) 0.0081(19) -0.0015(17)
C6 0.026(2) 0.023(2) 0.031(2) 0.0009(16) 0.0041(17) -0.0013(17)
C7 0.037(2) 0.021(2) 0.035(2) 0.0020(16) 0.0069(19) 0.0024(18)
C8 0.033(2) 0.030(2) 0.028(2) -0.0023(17) 0.0029(18) 0.0019(18)
C9 0.025(2) 0.024(2) 0.030(2) -0.0018(16) 0.0043(17) 0.0028(17)
C10 0.025(2) 0.027(2) 0.032(2) -0.0039(17) 0.0072(17) -0.0023(17)
C11 0.021(2) 0.026(2) 0.028(2) -0.0017(16) 0.0009(17) -0.0016(16)
C12 0.028(2) 0.024(2) 0.034(2) -0.0005(17) 0.0009(18) -0.0053(17)
C13 0.032(2) 0.021(2) 0.035(2) 0.0021(17) 0.0019(18) -0.0028(18)
C14 0.027(2) 0.022(2) 0.025(2) -0.0018(16) 0.0033(17) -0.0022(17)
C15 0.027(2) 0.027(2) 0.028(2) 0.0017(16) 0.0057(17) -0.0023(17)
C16 0.033(2) 0.029(2) 0.026(2) -0.0004(17) 0.0020(18) -0.0023(18)
C17 0.026(2) 0.032(2) 0.035(2) -0.0073(18) -0.0003(18) -0.0036(18)
C18 0.026(2) 0.047(3) 0.029(2) 0.0010(19) -0.0039(18) -0.0010(19)
C19 0.034(2) 0.033(2) 0.026(2) -0.0026(17) 0.0010(18) -0.0091(19)
C20 0.027(2) 0.036(2) 0.027(2) -0.0017(17) -0.0008(17) -0.0094(18)
C21 0.023(2) 0.028(2) 0.024(2) -0.0053(16) 0.0041(16) -0.0046(17)
N22 0.0280(18) 0.0244(18) 0.0296(18) 0.0025(14) 0.0000(14) -0.0011(14)
N23 0.0224(17) 0.0231(17) 0.0269(17) 0.0003(13) 0.0026(14) -0.0020(13)
N24 0.035(2) 0.0245(18) 0.0367(19) 0.0028(14) -0.0089(16) -0.0046(15)
O1 0.0266(15) 0.0292(14) 0.0367(16) -0.0072(12) 0.0080(12) -0.0100(12)
C31 0.048(3) 0.058(3) 0.067(3) -0.032(3) 0.026(2) -0.014(2)
O2 0.0265(15) 0.0257(14) 0.0327(15) -0.0042(11) 0.0034(12) -0.0038(11)
C32 0.032(2) 0.041(2) 0.036(2) -0.0036(19) 0.0072(19) -0.0035(19)
O3 0.030(2) 0.034(3) 0.047(3) 0.0003(18) 0.0017(18) -0.0009(18)
C51 0.029(2) 0.023(2) 0.032(2) 0.0020(16) 0.0084(17) 0.0025(17)
C52 0.037(3) 0.027(2) 0.038(2) -0.0021(17) 0.0099(19) -0.0031(19)
C53 0.040(3) 0.029(2) 0.041(3) -0.0003(18) 0.010(2) 0.009(2)
C54 0.057(3) 0.023(2) 0.042(3) -0.0003(18) 0.007(2) 0.004(2)
C55 0.048(3) 0.030(2) 0.046(3) 0.0012(19) 0.015(2) -0.006(2)
C56 0.036(2) 0.026(2) 0.049(3) -0.0053(18) 0.006(2) -0.0011(19)
C57 0.083(4) 0.031(3) 0.066(3) 0.011(2) 0.008(3) 0.008(2)
C101 0.025(2) 0.020(2) 0.035(2) 0.0057(16) 0.0023(17) -0.0058(16)
C102 0.030(2) 0.023(2) 0.039(2) -0.0006(17) -0.0027(19) -0.0039(17)
C103 0.042(3) 0.028(2) 0.039(3) -0.0016(18) -0.003(2) -0.006(2)
C104 0.038(3) 0.026(2) 0.040(3) 0.0033(18) -0.009(2) -0.0047(19)
C105 0.028(2) 0.034(2) 0.050(3) 0.009(2) -0.001(2) 0.0026(19)
C106 0.026(2) 0.037(2) 0.036(2) -0.0038(18) 0.0011(19) 0.0026(19)
C107 0.049(3) 0.049(3) 0.057(3) -0.005(2) -0.017(2) -0.006(2)
C151 0.021(2) 0.025(2) 0.027(2) 0.0022(16) 0.0021(16) -0.0041(16)
C152 0.047(3) 0.033(2) 0.028(2) -0.0030(18) 0.0037(19) -0.002(2)
C153 0.052(3) 0.030(2) 0.038(3) -0.0016(18) 0.007(2) 0.003(2)
C154 0.039(3) 0.029(2) 0.040(3) 0.0050(19) 0.004(2) 0.0033(19)
C155 0.027(2) 0.041(3) 0.035(2) 0.0157(19) 0.0056(18) -0.0001(19)
C156 0.023(2) 0.036(2) 0.030(2) 0.0000(17) 0.0052(17) 0.0001(18)
C157 0.060(3) 0.035(3) 0.064(3) 0.017(2) 0.015(3) 0.009(2)
C201 0.030(2) 0.029(2) 0.032(2) -0.0026(17) 0.0027(18) -0.0049(18)
C202 0.032(2) 0.031(2) 0.038(3) 0.0034(18) 0.0002(19) -0.0083(18)
C203 0.044(3) 0.034(2) 0.026(2) 0.0002(17) 0.0000(19) -0.002(2)
C204 0.030(2) 0.022(2) 0.037(2) -0.0049(17) -0.0078(19) -0.0003(17)
C205 0.027(2) 0.026(2) 0.036(2) -0.0012(17) 0.0041(18) -0.0068(17)
C206 0.034(2) 0.035(2) 0.030(2) -0.0063(17) 0.0059(19) -0.0067(19)
C207 0.048(3) 0.038(2) 0.040(3) -0.0019(19) -0.009(2) 0.002(2)
C1C 0.043(3) 0.074(4) 0.082(4) 0.006(3) 0.007(3) -0.011(3)
Cl1C 0.0677(9) 0.0825(10) 0.0823(10) 0.0230(8) 0.0024(8) 0.0093(8)
Cl2C 0.0616(9) 0.1450(15) 0.0969(12) 0.0398(10) -0.0216(8) -0.0530(10)
Cl3C 0.0765(11) 0.1742(18) 0.1070(14) -0.0101(12) 0.0407(10) -0.0486(12)
C1S 0.033(5) 0.044(5) 0.040(5) 0.002(4) -0.015(4) 0.005(4)
Cl1S 0.114(5) 0.046(3) 0.050(3) -0.013(2) -0.035(3) 0.026(3)
Cl2S 0.0525(16) 0.0454(14) 0.0540(16) -0.0055(11) 0.0032(12) 0.0134(11)
Cl3S 0.055(2) 0.076(3) 0.098(3) -0.028(2) 0.0129(18) -0.025(2)
C2S 0.074(6) 0.046(6) 0.024(5) -0.013(4) -0.013(4) 0.026(5)
Cl4S 0.103(2) 0.0629(17) 0.0510(16) 0.0023(12) 0.0017(14) -0.0241(15)
Cl5S 0.109(3) 0.061(2) 0.100(3) 0.0298(19) 0.0045(19) 0.012(2)
Cl6S 0.073(3) 0.092(5) 0.070(5) -0.018(3) 0.020(3) -0.013(3)

loop_
_atom_type_symbol
_atom_type_description
_atom_type_scat_dispersion_real
_atom_type_scat_dispersion_imag
_atom_type_scat_source
C C 0.0033 0.0016 'International Tables Vol C Tables 4.2.6.8 and 6.1.1.4'
H H 0.0000 0.0000 'International Tables Vol C Tables 4.2.6.8 and 6.1.1.4'
N N 0.0061 0.0033 'International Tables Vol C Tables 4.2.6.8 and 6.1.1.4'
O O 0.0106 0.0060 'International Tables Vol C Tables 4.2.6.8 and 6.1.1.4'
Cl Cl 0.1484 0.1585 'International Tables Vol C Tables 4.2.6.8 and 6.1.1.4'

loop_
_geom_angle_atom_site_label_1
_geom_angle_atom_site_label_2
_geom_angle_atom_site_label_3
_geom_angle
_geom_angle_site_symmetry_3
N2 C1 C20 124.9(4) .
N2 C1 C21 110.8(3) .
C20 C1 C21 124.3(3) .
O3A N2 C1 151.9(5) .
O3A N2 C3 98.7(5) .
C1 N2 C3 108.4(3) .
O3 C3 C4 137.9(4) .
O3 C3 N2 112.2(4) .
C4 C3 N2 109.9(3) .
C5 C4 C3 128.5(3) .
C5 C4 C21 124.6(3) .
C3 C4 C21 106.9(3) .
C4 C5 C6 125.3(3) .
C4 C5 C51 120.3(3) .
C6 C5 C51 114.4(3) .
N22 C6 C7 105.6(3) .
N22 C6 C5 127.6(3) .
C7 C6 C5 126.7(3) .
C8 C7 C6 108.8(3) .
C8 C7 H7A 125.6 .
C6 C7 H7A 125.6 .
C7 C8 C9 107.5(3) .
C7 C8 H8A 126.2 .
C9 C8 H8A 126.2 .
N22 C9 C8 106.7(3) .
N22 C9 C10 124.5(3) .
C8 C9 C10 128.8(3) .
C11 C10 C9 125.8(3) .
C11 C10 C101 119.4(3) .
C9 C10 C101 114.8(3) .
N23 C11 C10 126.4(3) .
N23 C11 C12 110.3(3) .
C10 C11 C12 123.2(3) .
C13 C12 C11 106.2(3) .
C13 C12 H12A 126.9 .
C11 C12 H12A 126.9 .
C12 C13 C14 107.4(3) .
C12 C13 H13A 126.3 .
C14 C13 H13A 126.3 .
N23 C14 C15 127.3(3) .
N23 C14 C13 110.4(3) .
C15 C14 C13 122.4(3) .
C16 C15 C14 126.7(3) .
C16 C15 C151 115.6(3) .
C14 C15 C151 117.7(3) .
N24 C16 C15 125.1(3) .
N24 C16 C17 104.9(3) .
C15 C16 C17 129.9(3) .
C18 C17 C16 108.7(3) .
C18 C17 H17A 125.6 .
C16 C17 H17A 125.6 .
C17 C18 C19 108.7(3) .
C17 C18 H18A 125.6 .
C19 C18 H18A 125.6 .
N24 C19 C20 129.3(3) .
N24 C19 C18 104.6(3) .
C20 C19 C18 126.1(3) .
C19 C20 C1 124.9(3) .
C19 C20 C201 117.0(3) .
C1 C20 C201 118.1(3) .
O2 C21 O1 100.6(2) .
O2 C21 C1 113.7(3) .
O1 C21 C1 112.1(3) .
O2 C21 C4 114.9(3) .
O1 C21 C4 112.1(3) .
C1 C21 C4 103.9(3) .
C9 N22 C6 111.3(3) .
C9 N22 H22A 124.4 .
C6 N22 H22A 124.4 .
C14 N23 C11 105.7(3) .
C19 N24 C16 113.0(3) .
C19 N24 H24A 123.5 .
C16 N24 H24A 123.5 .
C21 O1 C31 116.0(3) .
O1 C31 H31A 109.5 .
O1 C31 H31B 109.5 .
H31A C31 H31B 109.5 .
O1 C31 H31C 109.5 .
H31A C31 H31C 109.5 .
H31B C31 H31C 109.5 .
C21 O2 C32 115.2(3) .
O2 C32 H32A 109.5 .
O2 C32 H32B 109.5 .
H32A C32 H32B 109.5 .
O2 C32 H32C 109.5 .
H32A C32 H32C 109.5 .
H32B C32 H32C 109.5 .
C52 C51 C56 118.0(3) .
C52 C51 C5 120.5(3) .
C56 C51 C5 121.5(3) .
C51 C52 C53 121.9(4) .
C51 C52 H52A 119.0 .
C53 C52 H52A 119.0 .
C52 C53 C54 119.6(4) .
C52 C53 H53A 120.2 .
C54 C53 H53A 120.2 .
C55 C54 C53 118.8(4) .
C55 C54 C57 121.4(4) .
C53 C54 C57 119.8(4) .
C54 C55 C56 121.5(4) .
C54 C55 H55A 119.2 .
C56 C55 H55A 119.2 .
C55 C56 C51 120.1(4) .
C55 C56 H56A 119.9 .
C51 C56 H56A 119.9 .
C54 C57 H57A 109.5 .
C54 C57 H57B 109.5 .
H57A C57 H57B 109.5 .
C54 C57 H57C 109.5 .
H57A C57 H57C 109.5 .
H57B C57 H57C 109.5 .
C102 C101 C106 118.1(3) .
C102 C101 C10 122.5(3) .
C106 C101 C10 119.3(3) .
C103 C102 C101 120.6(4) .
C103 C102 H10D 119.7 .
C101 C102 H10D 119.7 .
C102 C103 C104 122.0(4) .
C102 C103 H10A 119.0 .
C104 C103 H10A 119.0 .
C103 C104 C105 117.2(4) .
C103 C104 C107 121.7(4) .
C105 C104 C107 121.1(4) .
C106 C105 C104 122.0(4) .
C106 C105 H10B 119.0 .
C104 C105 H10B 119.0 .
C105 C106 C101 120.2(4) .
C105 C106 H10C 119.9 .
C101 C106 H10C 119.9 .
C104 C107 H10E 109.5 .
C104 C107 H10F 109.5 .
H10E C107 H10F 109.5 .
C104 C107 H10G 109.5 .
H10E C107 H10G 109.5 .
H10F C107 H10G 109.5 .
C156 C151 C152 118.2(3) .
C156 C151 C15 121.3(3) .
C152 C151 C15 120.5(3) .
C151 C152 C153 120.5(4) .
C151 C152 H15B 119.8 .
C153 C152 H15B 119.8 .
C152 C153 C154 121.6(4) .
C152 C153 H15D 119.2 .
C154 C153 H15D 119.2 .
C155 C154 C153 117.6(3) .
C155 C154 C157 121.4(4) .
C153 C154 C157 121.0(4) .
C154 C155 C156 121.2(4) .
C154 C155 H15C 119.4 .
C156 C155 H15C 119.4 .
C151 C156 C155 120.9(4) .
C151 C156 H15A 119.5 .
C155 C156 H15A 119.5 .
C154 C157 H15E 109.5 .
C154 C157 H15F 109.5 .
H15E C157 H15F 109.5 .
C154 C157 H15G 109.5 .
H15E C157 H15G 109.5 .
H15F C157 H15G 109.5 .
C202 C201 C206 118.1(3) .
C202 C201 C20 120.5(3) .
C206 C201 C20 121.4(3) .
C201 C202 C203 121.4(4) .
C201 C202 H20B 119.3 .
C203 C202 H20B 119.3 .
C204 C203 C202 120.1(4) .
C204 C203 H20A 120.0 .
C202 C203 H20A 120.0 .
C203 C204 C205 118.8(3) .
C203 C204 C207 120.4(4) .
C205 C204 C207 120.7(3) .
C206 C205 C204 120.7(3) .
C206 C205 H20D 119.6 .
C204 C205 H20D 119.6 .
C205 C206 C201 120.8(4) .
C205 C206 H20C 119.6 .
C201 C206 H20C 119.6 .
C204 C207 H20E 109.5 .
C204 C207 H20F 109.5 .
H20E C207 H20F 109.5 .
C204 C207 H20G 109.5 .
H20E C207 H20G 109.5 .
H20F C207 H20G 109.5 .
Cl1C C1C Cl3C 111.8(3) .
Cl1C C1C Cl2C 110.9(3) .
Cl3C C1C Cl2C 109.5(3) .
Cl1C C1C H1CA 108.2 .
Cl3C C1C H1CA 108.2 .
Cl2C C1C H1CA 108.2 .
Cl1S C1S Cl3S 113.9(6) .
Cl1S C1S Cl2S 108.9(5) .
Cl3S C1S Cl2S 108.2(5) .
Cl1S C1S H1SA 108.6 .
Cl3S C1S H1SA 108.6 .
Cl2S C1S H1SA 108.6 .
C1S Cl2S Cl2S 157.5(4) 3_666
Cl4S C2S Cl6S 112.8(5) .
Cl4S C2S Cl5S 113.1(6) .
Cl6S C2S Cl5S 106.6(6) .
Cl4S C2S H2SA 108.1 .
Cl6S C2S H2SA 108.1 .
Cl5S C2S H2SA 108.1 .

loop_
_geom_bond_atom_site_label_1
_geom_bond_atom_site_label_2
_geom_bond_distance
_geom_bond_site_symmetry_2
C1 N2 1.351(5) .
C1 C20 1.418(5) .
C1 C21 1.499(5) .
N2 O3A 1.208(8) .
N2 C3 1.453(5) .
C3 O3 1.175(5) .
C3 C4 1.416(5) .
C4 C5 1.372(5) .
C4 C21 1.500(5) .
C5 C6 1.450(5) .
C5 C51 1.496(5) .
C6 N22 1.378(4) .
C6 C7 1.415(5) .
C7 C8 1.370(5) .
C7 H7A 0.9500 .
C8 C9 1.423(5) .
C8 H8A 0.9500 .
C9 N22 1.355(4) .
C9 C10 1.426(5) .
C10 C11 1.410(5) .
C10 C101 1.493(5) .
C11 N23 1.377(4) .
C11 C12 1.453(5) .
C12 C13 1.344(5) .
C12 H12A 0.9500 .
C13 C14 1.448(5) .
C13 H13A 0.9500 .
C14 N23 1.361(4) .
C14 C15 1.433(5) .
C15 C16 1.390(5) .
C15 C151 1.494(5) .
C16 N24 1.370(4) .
C16 C17 1.432(5) .
C17 C18 1.360(5) .
C17 H17A 0.9500 .
C18 C19 1.442(5) .
C18 H18A 0.9500 .
C19 N24 1.367(4) .
C19 C20 1.408(5) .
C20 C201 1.495(5) .
C21 O2 1.418(4) .
C21 O1 1.433(4) .
N22 H22A 0.8800 .
N24 H24A 0.8800 .
O1 C31 1.442(4) .
C31 H31A 0.9800 .
C31 H31B 0.9800 .
C31 H31C 0.9800 .
O2 C32 1.427(4) .
C32 H32A 0.9800 .
C32 H32B 0.9800 .
C32 H32C 0.9800 .
C51 C52 1.385(5) .
C51 C56 1.395(5) .
C52 C53 1.390(5) .
C52 H52A 0.9500 .
C53 C54 1.393(5) .
C53 H53A 0.9500 .
C54 C55 1.377(6) .
C54 C57 1.516(5) .
C55 C56 1.391(5) .
C55 H55A 0.9500 .
C56 H56A 0.9500 .
C57 H57A 0.9800 .
C57 H57B 0.9800 .
C57 H57C 0.9800 .
C101 C102 1.392(5) .
C101 C106 1.400(5) .
C102 C103 1.383(5) .
C102 H10D 0.9500 .
C103 C104 1.385(5) .
C103 H10A 0.9500 .
C104 C105 1.389(5) .
C104 C107 1.519(5) .
C105 C106 1.385(5) .
C105 H10B 0.9500 .
C106 H10C 0.9500 .
C107 H10E 0.9800 .
C107 H10F 0.9800 .
C107 H10G 0.9800 .
C151 C156 1.387(5) .
C151 C152 1.388(5) .
C152 C153 1.389(5) .
C152 H15B 0.9500 .
C153 C154 1.389(5) .
C153 H15D 0.9500 .
C154 C155 1.383(5) .
C154 C157 1.505(5) .
C155 C156 1.391(5) .
C155 H15C 0.9500 .
C156 H15A 0.9500 .
C157 H15E 0.9800 .
C157 H15F 0.9800 .
C157 H15G 0.9800 .
C201 C202 1.377(5) .
C201 C206 1.398(5) .
C202 C203 1.393(5) .
C202 H20B 0.9500 .
C203 C204 1.384(5) .
C203 H20A 0.9500 .
C204 C205 1.390(5) .
C204 C207 1.508(5) .
C205 C206 1.376(5) .
C205 H20D 0.9500 .
C206 H20C 0.9500 .
C207 H20E 0.9800 .
C207 H20F 0.9800 .
C207 H20G 0.9800 .
C1C Cl1C 1.744(5) .
C1C Cl3C 1.748(5) .
C1C Cl2C 1.749(5) .
C1C H1CA 1.0000 .
C1S Cl1S 1.716(11) .
C1S Cl3S 1.762(9) .
C1S Cl2S 1.765(8) .
C1S H1SA 1.0000 .
Cl2S Cl2S 1.824(4) 3_666
C2S Cl4S 1.659(10) .
C2S Cl6S 1.769(14) .
C2S Cl5S 1.788(9) .
C2S H2SA 1.0000 .

loop_
_geom_torsion_atom_site_label_1
_geom_torsion_atom_site_label_2
_geom_torsion_atom_site_label_3
_geom_torsion_atom_site_label_4
_geom_torsion
_geom_torsion_site_symmetry_4
C20 C1 N2 O3A 15.1(13) .
C21 C1 N2 O3A -164.4(10) .
C20 C1 N2 C3 179.6(4) .
C21 C1 N2 C3 0.2(4) .
O3A N2 C3 O3 -2.7(6) .
C1 N2 C3 O3 -175.5(4) .
O3A N2 C3 C4 175.1(5) .
C1 N2 C3 C4 2.4(4) .
O3 C3 C4 C5 -5.5(8) .
N2 C3 C4 C5 177.5(4) .
O3 C3 C4 C21 173.1(5) .
N2 C3 C4 C21 -3.9(4) .
C3 C4 C5 C6 177.9(4) .
C21 C4 C5 C6 -0.5(6) .
C3 C4 C5 C51 -1.6(6) .
C21 C4 C5 C51 -180.0(3) .
C4 C5 C6 N22 -11.2(6) .
C51 C5 C6 N22 168.4(3) .
C4 C5 C6 C7 168.9(4) .
C51 C5 C6 C7 -11.6(5) .
N22 C6 C7 C8 -1.6(4) .
C5 C6 C7 C8 178.3(3) .
C6 C7 C8 C9 1.2(4) .
C7 C8 C9 N22 -0.2(4) .
C7 C8 C9 C10 -180.0(4) .
N22 C9 C10 C11 10.3(6) .
C8 C9 C10 C11 -170.0(4) .
N22 C9 C10 C101 -168.5(3) .
C8 C9 C10 C101 11.3(5) .
C9 C10 C11 N23 5.6(6) .
C101 C10 C11 N23 -175.7(3) .
C9 C10 C11 C12 -176.5(3) .
C101 C10 C11 C12 2.2(5) .
N23 C11 C12 C13 2.3(4) .
C10 C11 C12 C13 -175.9(3) .
C11 C12 C13 C14 -0.8(4) .
C12 C13 C14 N23 -0.9(4) .
C12 C13 C14 C15 179.3(3) .
N23 C14 C15 C16 -9.3(6) .
C13 C14 C15 C16 170.5(3) .
N23 C14 C15 C151 168.5(3) .
C13 C14 C15 C151 -11.7(5) .
C14 C15 C16 N24 -4.3(6) .
C151 C15 C16 N24 177.8(3) .
C14 C15 C16 C17 174.7(4) .
C151 C15 C16 C17 -3.2(6) .
N24 C16 C17 C18 0.1(4) .
C15 C16 C17 C18 -179.1(4) .
C16 C17 C18 C19 0.6(4) .
C17 C18 C19 N24 -1.0(4) .
C17 C18 C19 C20 177.5(4) .
N24 C19 C20 C1 7.6(6) .
C18 C19 C20 C1 -170.4(4) .
N24 C19 C20 C201 -172.1(4) .
C18 C19 C20 C201 9.8(6) .
N2 C1 C20 C19 -177.8(4) .
C21 C1 C20 C19 1.5(6) .
N2 C1 C20 C201 1.9(6) .
C21 C1 C20 C201 -178.8(3) .
N2 C1 C21 O2 -128.1(3) .
C20 C1 C21 O2 52.5(5) .
N2 C1 C21 O1 118.7(3) .
C20 C1 C21 O1 -60.7(5) .
N2 C1 C21 C4 -2.5(4) .
C20 C1 C21 C4 178.1(3) .
C5 C4 C21 O2 -52.7(5) .
C3 C4 C21 O2 128.6(3) .
C5 C4 C21 O1 61.3(5) .
C3 C4 C21 O1 -117.4(3) .
C5 C4 C21 C1 -177.5(3) .
C3 C4 C21 C1 3.8(4) .
C8 C9 N22 C6 -0.9(4) .
C10 C9 N22 C6 178.9(3) .
C7 C6 N22 C9 1.5(4) .
C5 C6 N22 C9 -178.4(3) .
C15 C14 N23 C11 -177.9(3) .
C13 C14 N23 C11 2.2(4) .
C10 C11 N23 C14 175.4(3) .
C12 C11 N23 C14 -2.8(4) .
C20 C19 N24 C16 -177.3(4) .
C18 C19 N24 C16 1.1(4) .
C15 C16 N24 C19 178.5(3) .
C17 C16 N24 C19 -0.7(4) .
O2 C21 O1 C31 -172.6(3) .
C1 C21 O1 C31 -51.6(4) .
C4 C21 O1 C31 64.8(4) .
O1 C21 O2 C32 -178.9(3) .
C1 C21 O2 C32 61.1(4) .
C4 C21 O2 C32 -58.4(4) .
C4 C5 C51 C52 117.1(4) .
C6 C5 C51 C52 -62.5(5) .
C4 C5 C51 C56 -64.3(5) .
C6 C5 C51 C56 116.2(4) .
C56 C51 C52 C53 -0.9(6) .
C5 C51 C52 C53 177.8(3) .
C51 C52 C53 C54 -0.4(6) .
C52 C53 C54 C55 1.2(6) .
C52 C53 C54 C57 -177.8(4) .
C53 C54 C55 C56 -0.8(6) .
C57 C54 C55 C56 178.2(4) .
C54 C55 C56 C51 -0.5(6) .
C52 C51 C56 C55 1.3(6) .
C5 C51 C56 C55 -177.4(3) .
C11 C10 C101 C102 62.4(5) .
C9 C10 C101 C102 -118.8(4) .
C11 C10 C101 C106 -119.4(4) .
C9 C10 C101 C106 59.4(4) .
C106 C101 C102 C103 -0.9(5) .
C10 C101 C102 C103 177.4(3) .
C101 C102 C103 C104 -0.2(6) .
C102 C103 C104 C105 1.6(6) .
C102 C103 C104 C107 -179.3(4) .
C103 C104 C105 C106 -2.0(6) .
C107 C104 C105 C106 178.9(4) .
C104 C105 C106 C101 1.0(6) .
C102 C101 C106 C105 0.5(5) .
C10 C101 C106 C105 -177.8(3) .
C16 C15 C151 C156 -62.0(5) .
C14 C15 C151 C156 119.9(4) .
C16 C15 C151 C152 116.4(4) .
C14 C15 C151 C152 -61.7(5) .
C156 C151 C152 C153 -0.4(5) .
C15 C151 C152 C153 -178.8(3) .
C151 C152 C153 C154 0.2(6) .
C152 C153 C154 C155 0.4(6) .
C152 C153 C154 C157 178.6(4) .
C153 C154 C155 C156 -0.7(6) .
C157 C154 C155 C156 -179.0(4) .
C152 C151 C156 C155 0.0(5) .
C15 C151 C156 C155 178.4(3) .
C154 C155 C156 C151 0.5(6) .
C19 C20 C201 C202 60.7(5) .
C1 C20 C201 C202 -119.0(4) .
C19 C20 C201 C206 -119.1(4) .
C1 C20 C201 C206 61.2(5) .
C206 C201 C202 C203 1.2(5) .
C20 C201 C202 C203 -178.6(3) .
C201 C202 C203 C204 0.5(6) .
C202 C203 C204 C205 -1.4(5) .
C202 C203 C204 C207 -179.1(3) .
C203 C204 C205 C206 0.6(5) .
C207 C204 C205 C206 178.3(3) .
C204 C205 C206 C201 1.1(5) .
C202 C201 C206 C205 -2.0(5) .
C20 C201 C206 C205 177.8(3) .
Cl1S C1S Cl2S Cl2S -128.7(8) 3_666
Cl3S C1S Cl2S Cl2S 107.0(9) 3_666
